data_7203566
loop_
_publ_author_name
'Choudhury, Angshuman R.'
'Winterton, Neil'
'Steiner, Alexander'
'Cooper, Andrew I.'
'Johnson, Kathleen A.'

_publ_section_title
;
 In situ crystallization of ionic liquids with melting points below ?25
 ?C
;
_journal_issue 10
_journal_name_full CrystEngComm
_journal_page_first 742
_journal_paper_doi 10.1039/b609598d
_journal_volume 8
_journal_year 2006
_chemical_compound_source 'see text'
_chemical_formula_moiety 'C6 H11 N2, C2 F6 N O4 S2'
_chemical_formula_sum 'C8 H11 F6 N3 O4 S2'
_chemical_formula_weight 391.34
_chemical_melting_point 247.3
_chemical_name_common
;1-ethyl-3-methylimidazolium
bis(trifluoromethanesulfonlyl)imide
;
_chemical_name_systematic
;
1-ethyl-3-methylimidazolium bis(trifluoromethanesulfonlyl)imide
;
_space_group_IT_number 29
_symmetry_cell_setting orthorhombic
_symmetry_Int_Tables_number 29
_symmetry_space_group_name_Hall 'P 2c -2ac'
_symmetry_space_group_name_H-M 'P c a 21'
_atom_sites_solution_hydrogens geom
_atom_sites_solution_primary direct
_atom_sites_solution_secondary difmap
_audit_creation_date 'Aug 04 13:39:26 2006'
_audit_creation_method 'PLATON <TABLE ACC> option'
_audit_update_record ' ?'
_cell_angle_alpha 90
_cell_angle_beta 90
_cell_angle_gamma 90
_cell_formula_units_Z 8
_cell_length_a 18.499(9)
_cell_length_b 8.626(8)
_cell_length_c 19.255(9)
_cell_measurement_reflns_used 755
_cell_measurement_temperature 230
_cell_measurement_theta_max 18.14
_cell_measurement_theta_min 2.61
_cell_volume 3073(4)
_computing_cell_refinement 'Bruker SMART V5.628, (Bruker, 2004)'
_computing_data_collection 'Bruker SMART V5.628, (Bruker, 2004)'
_computing_data_reduction 'Bruker SAINT V6.45a, (Bruker, 2004)'
_computing_molecular_graphics
;
Ortep-32 for Windows (Farrugia, 1997), POV-Ray^TM^ for Windows
Version 3.6 (The POV-Ray Team, 2004) and CAMERON (Watkin et. al., 1993)
;
_computing_publication_material 'PLATON (Spek, 1990)'
_computing_structure_refinement 'SHELXL-97 (Sheldrick, 1997)'
_computing_structure_solution 'SIR92 (Altomare, 1993)'
_diffrn_ambient_temperature 230.0(2)
_diffrn_measured_fraction_theta_full 0.768
_diffrn_measured_fraction_theta_max 0.768
_diffrn_measurement_device_type 'Bruker SMART CCD area detector'
_diffrn_measurement_method '\f and \w scans'
_diffrn_radiation_monochromator graphite
_diffrn_radiation_source 'fine-focus sealed tube'
_diffrn_radiation_type MoK\a
_diffrn_radiation_wavelength 0.71073
_diffrn_reflns_av_R_equivalents 0.1722
_diffrn_reflns_av_sigmaI/netI 0.1271
_diffrn_reflns_limit_h_max 14
_diffrn_reflns_limit_h_min -13
_diffrn_reflns_limit_k_max 8
_diffrn_reflns_limit_k_min -10
_diffrn_reflns_limit_l_max 12
_diffrn_reflns_limit_l_min -23
_diffrn_reflns_number 25029
_diffrn_reflns_theta_full 25.35
_diffrn_reflns_theta_max 25.35
_diffrn_reflns_theta_min 2.12
_exptl_absorpt_coefficient_mu 0.432
_exptl_absorpt_correction_type none
_exptl_crystal_colour Colorless
_exptl_crystal_density_diffrn 1.692
_exptl_crystal_density_method 'Not Measured'
_exptl_crystal_description Rod
_exptl_crystal_F_000 1584
_exptl_crystal_size_max 0.6
_exptl_crystal_size_mid 0.3
_exptl_crystal_size_min 0.3
_refine_diff_density_max 0.411
_refine_diff_density_min -0.352
_refine_diff_density_rms 0.105
_refine_ls_abs_structure_details 'Flack H D (1983), Acta Cryst. A39, 876-881'
_refine_ls_abs_structure_Flack -0.5(3)
_refine_ls_extinction_method none
_refine_ls_goodness_of_fit_ref 0.948
_refine_ls_hydrogen_treatment constr
_refine_ls_matrix_type full
_refine_ls_number_parameters 413
_refine_ls_number_reflns 2947
_refine_ls_number_restraints 1
_refine_ls_restrained_S_all 0.948
_refine_ls_R_factor_all 0.1465
_refine_ls_R_factor_gt 0.0823
_refine_ls_shift/su_max 0.004
_refine_ls_shift/su_mean 0.000
_refine_ls_structure_factor_coef Fsqd
_refine_ls_weighting_details 'calc w=1/[\s^2^(Fo^2^)+(0.1293P)^2^+0.0000P] where P=(Fo^2^+2Fc^2^)/3'
_refine_ls_weighting_scheme calc
_refine_ls_wR_factor_gt 0.1936
_refine_ls_wR_factor_ref 0.2225
_reflns_number_gt 1439
_reflns_number_total 2947
_reflns_threshold_expression >2sigma(I)
_cod_data_source_file b609598d.txt
_cod_data_source_block '[emim]NTf2'
_cod_depositor_comments
;
The following automatic conversions were performed:
'_symmetry_cell_setting' value 'Orthorhombic' changed to 'orthorhombic'
according to '/home/saulius/struct/CIF-dictionaries/cif_core.dic'
dictionary named 'cif_core.dic' version 2.4.1 from
2010-06-29.

'_exptl_absorpt_correction_type' value 'None' changed to
'none' according to '/home/saulius/struct/CIF-dictionaries/cif_core.dic'
dictionary named 'cif_core.dic' version 2.4.1 from 2010-06-29.

Automatic conversion script
Id: cif_fix_enum 1527 2010-12-29 10:47:43Z saulius 
;
_cod_database_code 7203566

loop_
_symmetry_equiv_pos_site_id
_symmetry_equiv_pos_as_xyz
1 x,y,z
2 -x,-y,1/2+z
3 1/2-x,y,1/2+z
4 1/2+x,-y,z

loop_
_atom_site_label
_atom_site_type_symbol
_atom_site_fract_x
_atom_site_fract_y
_atom_site_fract_z
_atom_site_U_iso_or_equiv
_atom_site_adp_type
_atom_site_occupancy
_atom_site_symmetry_multiplicity
_atom_site_calc_flag
_atom_site_refinement_flags
_atom_site_disorder_assembly
_atom_site_disorder_group
S1 S 0.7828(3) -0.0827(4) -0.2483(2) 0.0452(14) Uani 1 1 d . . .
S2 S 0.7275(4) 0.2157(5) -0.2720(3) 0.0527(17) Uani 1 1 d . . .
F1 F 0.7987(15) -0.0187(16) -0.1165(6) 0.165(11) Uani 1 1 d . . .
F2 F 0.7182(10) -0.1824(18) -0.1366(7) 0.113(6) Uani 1 1 d . . .
F3 F 0.8278(9) -0.2473(14) -0.1451(7) 0.102(5) Uani 1 1 d . . .
F4 F 0.7040(10) 0.2728(14) -0.1425(7) 0.108(5) Uani 1 1 d . . .
F5 F 0.8131(10) 0.2953(15) -0.1733(7) 0.088(5) Uani 1 1 d . . .
F6 F 0.7385(9) 0.4649(13) -0.2007(9) 0.121(6) Uani 1 1 d . . .
O1 O 0.7620(9) -0.2211(12) -0.2818(7) 0.061(4) Uani 1 1 d . . .
O2 O 0.8521(11) -0.0235(14) -0.2615(7) 0.069(5) Uani 1 1 d . . .
O3 O 0.7866(9) 0.2531(12) -0.3159(7) 0.068(4) Uani 1 1 d . . .
O4 O 0.6578(9) 0.2691(12) -0.2903(8) 0.077(4) Uani 1 1 d . . .
N1 N 0.7301(11) -0.2964(16) -0.4390(6) 0.052(4) Uani 1 1 d . . .
N3 N 0.7822(12) -0.0759(15) -0.4448(7) 0.055(5) Uani 1 1 d . . .
N11 N 1.0213(9) 0.1967(13) -0.2839(7) 0.046(3) Uani 1 1 d . . .
C2 C 0.7932(11) -0.2285(16) -0.4423(8) 0.041(5) Uani 1 1 d . . .
H2 H 0.8379 -0.2780 -0.4429 0.050 Uiso 1 1 calc R . .
C4 C 0.7069(13) -0.054(2) -0.4445(8) 0.050(5) Uani 1 1 d . . .
H4 H 0.6827 0.0410 -0.4448 0.060 Uiso 1 1 calc R . .
C5 C 0.6773(13) -0.191(3) -0.4435(9) 0.066(6) Uani 1 1 d . . .
H5 H 0.6280 -0.2120 -0.4456 0.079 Uiso 1 1 calc R . .
C6 C 0.7218(13) -0.467(2) -0.4350(11) 0.060(6) Uani 1 1 d . . .
H6A H 0.6766 -0.4923 -0.4120 0.073 Uiso 1 1 calc R . .
H6B H 0.7609 -0.5105 -0.4075 0.073 Uiso 1 1 calc R . .
C7 C 0.7227(14) -0.543(2) -0.5101(11) 0.080(8) Uani 1 1 d . . .
H7A H 0.6879 -0.4921 -0.5391 0.120 Uiso 1 1 calc R . .
H7B H 0.7107 -0.6514 -0.5066 0.120 Uiso 1 1 calc R . .
H7C H 0.7699 -0.5326 -0.5301 0.120 Uiso 1 1 calc R . .
C8 C 0.8378(12) 0.039(2) -0.4574(13) 0.084(8) Uani 1 1 d . . .
H8A H 0.8845 -0.0088 -0.4553 0.126 Uiso 1 1 calc R . .
H8B H 0.8348 0.1191 -0.4227 0.126 Uiso 1 1 calc R . .
H8C H 0.8309 0.0844 -0.5025 0.126 Uiso 1 1 calc R . .
C9 C 0.7835(15) -0.132(3) -0.1615(11) 0.091(9) Uani 1 1 d . . .
C10 C 0.7474(17) 0.315(2) -0.1902(11) 0.078(8) Uani 1 1 d . . .
S3 S 0.9734(3) 0.2814(5) 0.0379(3) 0.0540(17) Uani 1 1 d . . .
S4 S 1.0279(3) 0.5830(4) 0.0237(2) 0.0479(15) Uani 1 1 d . . .
F7 F 0.9870(10) 0.0382(13) -0.0419(8) 0.120(6) Uani 1 1 d . . .
F8 F 1.0588(11) 0.2202(15) -0.0659(7) 0.109(6) Uani 1 1 d . . .
F9 F 0.9523(9) 0.2462(13) -0.0979(7) 0.103(5) Uani 1 1 d . . .
F10 F 1.0498(10) 0.5331(15) -0.1076(6) 0.107(6) Uani 1 1 d . . .
F11 F 0.9643(10) 0.6955(18) -0.0886(7) 0.113(5) Uani 1 1 d . . .
F12 F 1.0711(8) 0.7627(12) -0.0750(6) 0.085(4) Uani 1 1 d . . .
O5 O 1.0320(8) 0.2370(12) 0.0806(7) 0.058(4) Uani 1 1 d . . .
O6 O 0.9045(8) 0.2235(12) 0.0548(8) 0.078(5) Uani 1 1 d . . .
O7 O 1.1003(9) 0.5307(15) 0.0367(10) 0.081(5) Uani 1 1 d . . .
O8 O 1.0031(9) 0.7204(14) 0.0588(7) 0.064(4) Uani 1 1 d . . .
N13 N 0.9731(10) 0.4252(14) -0.2777(7) 0.046(3) Uani 1 1 d . . .
N14 N 0.7204(9) 0.0393(18) -0.2545(8) 0.050(5) Uani 1 1 d . . .
N15 N 0.9655(8) 0.4597(16) 0.0213(8) 0.044(4) Uani 1 1 d . . .
C12 C 0.9618(12) 0.2714(19) -0.2856(8) 0.054(5) Uani 1 1 d . . .
H12 H 0.9166 0.2260 -0.2914 0.065 Uiso 1 1 calc R . .
C14 C 1.0457(14) 0.442(2) -0.2750(10) 0.069(6) Uani 1 1 d . . .
H14 H 1.0705 0.5346 -0.2696 0.083 Uiso 1 1 calc R . .
C15 C 1.0751(12) 0.3031(19) -0.2812(9) 0.062(6) Uani 1 1 d . . .
H15 H 1.1244 0.2821 -0.2833 0.074 Uiso 1 1 calc R . .
C16 C 1.0305(14) 0.0279(18) -0.2875(14) 0.063(7) Uani 1 1 d . . .
H16A H 0.9927 -0.0154 -0.3165 0.075 Uiso 1 1 calc R . .
H16B H 1.0765 0.0048 -0.3093 0.075 Uiso 1 1 calc R . .
C17 C 1.0281(12) -0.046(2) -0.2199(12) 0.071(7) Uani 1 1 d . . .
H17A H 1.0752 -0.0428 -0.1991 0.107 Uiso 1 1 calc R . .
H17B H 1.0130 -0.1518 -0.2251 0.107 Uiso 1 1 calc R . .
H17C H 0.9943 0.0079 -0.1907 0.107 Uiso 1 1 calc R . .
C18 C 0.9198(13) 0.543(2) -0.2783(10) 0.075(8) Uani 1 1 d . . .
H18A H 0.9190 0.5943 -0.2341 0.113 Uiso 1 1 calc R . .
H18B H 0.8733 0.4980 -0.2874 0.113 Uiso 1 1 calc R . .
H18C H 0.9310 0.6172 -0.3140 0.113 Uiso 1 1 calc R . .
C19 C 0.9908(14) 0.194(2) -0.0442(11) 0.063(6) Uani 1 1 d . . .
C20 C 1.0249(14) 0.6405(18) -0.0678(10) 0.071(7) Uani 1 1 d . . .

loop_
_atom_site_aniso_label
_atom_site_aniso_U_11
_atom_site_aniso_U_22
_atom_site_aniso_U_33
_atom_site_aniso_U_23
_atom_site_aniso_U_13
_atom_site_aniso_U_12
S1 0.054(5) 0.035(2) 0.047(2) 0.0016(17) 0.001(2) -0.005(2)
S2 0.055(5) 0.035(2) 0.068(3) 0.003(2) -0.006(3) 0.000(3)
F1 0.37(3) 0.100(9) 0.029(7) -0.008(6) -0.035(11) 0.037(13)
F2 0.123(16) 0.133(12) 0.084(10) 0.061(9) 0.035(9) 0.016(10)
F3 0.103(13) 0.102(10) 0.102(11) 0.017(7) -0.026(8) 0.035(8)
F4 0.152(16) 0.085(8) 0.087(10) -0.033(7) 0.039(9) -0.014(9)
F5 0.100(15) 0.081(8) 0.084(9) -0.011(6) -0.024(9) -0.011(8)
F6 0.171(15) 0.041(5) 0.151(13) -0.040(8) -0.004(11) -0.006(8)
O1 0.077(13) 0.040(6) 0.066(9) -0.012(6) -0.011(8) 0.006(7)
O2 0.079(15) 0.048(7) 0.080(10) -0.006(6) 0.003(9) -0.027(8)
O3 0.091(14) 0.041(6) 0.072(9) 0.015(6) 0.022(8) 0.005(6)
O4 0.076(13) 0.045(6) 0.111(11) 0.010(7) -0.020(9) 0.006(7)
N1 0.069(16) 0.060(8) 0.027(7) 0.003(6) 0.013(7) -0.006(9)
N3 0.067(17) 0.057(9) 0.041(8) 0.001(6) 0.035(8) 0.016(9)
N11 0.037(10) 0.037(5) 0.064(6) 0.006(5) -0.007(6) -0.008(5)
C2 0.033(16) 0.034(8) 0.057(10) -0.012(7) 0.011(8) 0.009(9)
C4 0.05(2) 0.056(11) 0.043(10) -0.004(8) 0.020(9) 0.003(11)
C5 0.037(18) 0.104(16) 0.056(11) -0.011(10) -0.016(10) 0.031(14)
C6 0.057(18) 0.061(9) 0.063(13) 0.017(10) -0.005(11) -0.009(11)
C7 0.11(2) 0.063(11) 0.066(13) -0.028(11) 0.033(12) -0.038(13)
C8 0.07(2) 0.047(9) 0.14(2) 0.018(12) -0.018(15) -0.001(12)
C9 0.12(3) 0.101(15) 0.053(13) -0.050(12) -0.039(15) 0.061(17)
C10 0.12(3) 0.053(12) 0.061(13) 0.029(9) 0.012(16) 0.022(13)
S3 0.044(5) 0.039(2) 0.079(3) 0.004(2) -0.008(3) -0.003(2)
S4 0.058(5) 0.037(2) 0.049(2) -0.0011(18) 0.004(3) -0.008(2)
F7 0.180(18) 0.046(6) 0.133(13) -0.016(8) 0.000(10) -0.012(9)
F8 0.164(19) 0.076(8) 0.088(9) -0.019(6) 0.036(11) 0.034(10)
F9 0.122(14) 0.084(8) 0.101(10) -0.027(7) -0.047(9) 0.010(8)
F10 0.181(17) 0.079(7) 0.060(8) -0.019(6) 0.048(9) -0.008(8)
F11 0.111(15) 0.131(11) 0.098(10) 0.043(9) -0.053(10) -0.008(10)
F12 0.117(13) 0.055(6) 0.082(8) 0.028(5) 0.036(8) 0.004(6)
O5 0.039(12) 0.045(6) 0.088(10) 0.013(6) -0.010(8) -0.013(6)
O6 0.028(11) 0.043(6) 0.164(14) -0.002(7) 0.025(9) -0.016(6)
O7 0.032(13) 0.062(7) 0.147(15) 0.022(8) -0.043(11) -0.011(7)
O8 0.079(13) 0.049(7) 0.063(9) -0.011(6) 0.015(7) 0.023(8)
N13 0.037(10) 0.037(5) 0.064(6) 0.006(5) -0.007(6) -0.008(5)
N14 0.043(14) 0.052(7) 0.056(9) -0.011(8) -0.001(8) 0.004(9)
N15 0.035(13) 0.051(7) 0.046(8) 0.000(7) 0.007(7) 0.004(8)
C12 0.051(17) 0.068(11) 0.045(10) -0.003(8) -0.011(9) 0.014(10)
C14 0.09(2) 0.049(11) 0.072(12) -0.002(10) -0.001(12) -0.032(12)
C15 0.069(19) 0.057(11) 0.059(11) -0.007(9) 0.005(11) -0.003(10)
C16 0.045(18) 0.041(8) 0.101(18) -0.002(11) 0.019(12) 0.015(9)
C17 0.055(19) 0.057(10) 0.101(17) 0.008(12) -0.032(12) -0.003(11)
C18 0.09(2) 0.071(11) 0.069(12) 0.035(11) 0.064(13) 0.039(14)
C19 0.05(2) 0.077(14) 0.064(13) -0.010(11) 0.003(13) -0.009(11)
C20 0.13(2) 0.031(8) 0.055(12) -0.002(8) 0.011(12) 0.013(11)

loop_
_atom_type_symbol
_atom_type_description
_atom_type_scat_dispersion_real
_atom_type_scat_dispersion_imag
_atom_type_scat_source
S S 0.1246 0.1234 'International Tables Vol C Tables 4.2.6.8 and 6.1.1.4'
O O 0.0106 0.0060 'International Tables Vol C Tables 4.2.6.8 and 6.1.1.4'
N N 0.0061 0.0033 'International Tables Vol C Tables 4.2.6.8 and 6.1.1.4'
F F 0.0171 0.0103 'International Tables Vol C Tables 4.2.6.8 and 6.1.1.4'
H H 0.0000 0.0000 'International Tables Vol C Tables 4.2.6.8 and 6.1.1.4'
C C 0.0033 0.0016 'International Tables Vol C Tables 4.2.6.8 and 6.1.1.4'

loop_
_geom_angle_atom_site_label_1
_geom_angle_atom_site_label_2
_geom_angle_atom_site_label_3
_geom_angle
_geom_angle_site_symmetry_1
_geom_angle_site_symmetry_3
_geom_angle_publ_flag
O2 S1 O1 118.4(9) . . ?
O2 S1 N14 114.5(9) . . ?
O1 S1 N14 109.4(9) . . ?
O2 S1 C9 105.0(12) . . ?
O1 S1 C9 103.8(10) . . ?
N14 S1 C9 104.1(9) . . ?
O4 S2 O3 118.7(9) . . ?
O4 S2 N14 107.1(9) . . ?
O3 S2 N14 114.5(8) . . ?
O4 S2 C10 104.2(11) . . ?
O3 S2 C10 104.5(11) . . ?
N14 S2 C10 106.6(8) . . ?
C2 N1 C5 110.2(17) . . ?
C2 N1 C6 122.6(17) . . ?
C5 N1 C6 127(2) . . ?
C2 N3 C4 106.6(17) . . ?
C2 N3 C8 125(2) . . ?
C4 N3 C8 127.5(16) . . ?
C12 N11 C15 107.0(16) . . ?
C12 N11 C16 126.8(17) . . ?
C15 N11 C16 126.1(17) . . ?
N1 C2 N3 107.9(17) . . ?
N1 C2 H2 126.0 . . ?
N3 C2 H2 126.0 . . ?
C5 C4 N3 106.9(19) . . ?
C5 C4 H4 126.5 . . ?
N3 C4 H4 126.5 . . ?
C4 C5 N1 108(2) . . ?
C4 C5 H5 125.9 . . ?
N1 C5 H5 125.9 . . ?
N1 C6 C7 111.1(15) . . ?
N1 C6 H6A 109.4 . . ?
C7 C6 H6A 109.4 . . ?
N1 C6 H6B 109.4 . . ?
C7 C6 H6B 109.4 . . ?
H6A C6 H6B 108.0 . . ?
C6 C7 H7A 109.5 . . ?
C6 C7 H7B 109.5 . . ?
H7A C7 H7B 109.5 . . ?
C6 C7 H7C 109.5 . . ?
H7A C7 H7C 109.5 . . ?
H7B C7 H7C 109.5 . . ?
N3 C8 H8A 109.5 . . ?
N3 C8 H8B 109.5 . . ?
H8A C8 H8B 109.5 . . ?
N3 C8 H8C 109.5 . . ?
H8A C8 H8C 109.5 . . ?
H8B C8 H8C 109.5 . . ?
F3 C9 F1 105.2(17) . . ?
F3 C9 F2 103(2) . . ?
F1 C9 F2 101(2) . . ?
F3 C9 S1 114.8(16) . . ?
F1 C9 S1 117(2) . . ?
F2 C9 S1 114.3(15) . . ?
F5 C10 F4 112(2) . . ?
F5 C10 F6 107(2) . . ?
F4 C10 F6 108(2) . . ?
F5 C10 S2 110.5(16) . . ?
F4 C10 S2 111(2) . . ?
F6 C10 S2 107.5(14) . . ?
O6 S3 O5 117.7(9) . . ?
O6 S3 N15 108.0(8) . . ?
O5 S3 N15 116.9(8) . . ?
O6 S3 C19 102.6(10) . . ?
O5 S3 C19 105.2(11) . . ?
N15 S3 C19 104.4(9) . . ?
O7 S4 O8 118.3(10) . . ?
O7 S4 N15 118.6(8) . . ?
O8 S4 N15 109.7(10) . . ?
O7 S4 C20 106.3(11) . . ?
O8 S4 C20 102.7(8) . . ?
N15 S4 C20 97.7(9) . . ?
C12 N13 C14 105.1(15) . . ?
C12 N13 C18 127(2) . . ?
C14 N13 C18 128.1(18) . . ?
S2 N14 S1 127.5(12) . . ?
S4 N15 S3 125.9(11) . . ?
N11 C12 N13 111.1(18) . . ?
N11 C12 H12 124.4 . . ?
N13 C12 H12 124.4 . . ?
C15 C14 N13 108.2(17) . . ?
C15 C14 H14 125.9 . . ?
N13 C14 H14 125.9 . . ?
C14 C15 N11 108(2) . . ?
C14 C15 H15 125.9 . . ?
N11 C15 H15 125.9 . . ?
C17 C16 N11 112.9(19) . . ?
C17 C16 H16A 109.0 . . ?
N11 C16 H16A 109.0 . . ?
C17 C16 H16B 109.0 . . ?
N11 C16 H16B 109.0 . . ?
H16A C16 H16B 107.8 . . ?
C16 C17 H17A 109.5 . . ?
C16 C17 H17B 109.5 . . ?
H17A C17 H17B 109.5 . . ?
C16 C17 H17C 109.5 . . ?
H17A C17 H17C 109.5 . . ?
H17B C17 H17C 109.5 . . ?
N13 C18 H18A 109.5 . . ?
N13 C18 H18B 109.5 . . ?
H18A C18 H18B 109.5 . . ?
N13 C18 H18C 109.5 . . ?
H18A C18 H18C 109.5 . . ?
H18B C18 H18C 109.5 . . ?
F9 C19 F8 101.7(19) . . ?
F9 C19 F7 109.7(18) . . ?
F8 C19 F7 103.1(19) . . ?
F9 C19 S3 116.6(17) . . ?
F8 C19 S3 111.9(15) . . ?
F7 C19 S3 112.5(15) . . ?
F11 C20 F10 113(2) . . ?
F11 C20 F12 103.3(15) . . ?
F10 C20 F12 105.8(18) . . ?
F11 C20 S4 115.3(16) . . ?
F10 C20 S4 111.6(13) . . ?
F12 C20 S4 106.8(14) . . ?

loop_
_geom_bond_atom_site_label_1
_geom_bond_atom_site_label_2
_geom_bond_distance
_geom_bond_site_symmetry_2
_geom_bond_publ_flag
S1 O2 1.402(18) . ?
S1 O1 1.411(12) . ?
S1 N14 1.567(17) . ?
S1 C9 1.72(2) . ?
S2 O4 1.413(15) . ?
S2 O3 1.420(14) . ?
S2 N14 1.564(16) . ?
S2 C10 1.83(2) . ?
F1 C9 1.33(2) . ?
F2 C9 1.37(3) . ?
F3 C9 1.33(2) . ?
F4 C10 1.27(3) . ?
F5 C10 1.27(3) . ?
F6 C10 1.32(2) . ?
N1 C2 1.31(2) . ?
N1 C5 1.34(2) . ?
N1 C6 1.49(2) . ?
N3 C2 1.333(19) . ?
N3 C4 1.41(2) . ?
N3 C8 1.45(3) . ?
N11 C12 1.28(2) . ?
N11 C15 1.36(2) . ?
N11 C16 1.47(2) . ?
C2 H2 0.9300 . ?
C4 C5 1.31(3) . ?
C4 H4 0.9300 . ?
C5 H5 0.9300 . ?
C6 C7 1.59(3) . ?
C6 H6A 0.9700 . ?
C6 H6B 0.9700 . ?
C7 H7A 0.9600 . ?
C7 H7B 0.9600 . ?
C7 H7C 0.9600 . ?
C8 H8A 0.9600 . ?
C8 H8B 0.9600 . ?
C8 H8C 0.9600 . ?
S3 O6 1.407(14) . ?
S3 O5 1.413(14) . ?
S3 N15 1.578(15) . ?
S3 C19 1.78(2) . ?
S4 O7 1.436(16) . ?
S4 O8 1.440(12) . ?
S4 N15 1.570(15) . ?
S4 C20 1.830(19) . ?
F7 C19 1.35(2) . ?
F8 C19 1.34(2) . ?
F9 C19 1.33(2) . ?
F10 C20 1.288(19) . ?
F11 C20 1.28(3) . ?
F12 C20 1.36(2) . ?
N13 C12 1.35(2) . ?
N13 C14 1.35(2) . ?
N13 C18 1.42(2) . ?
C12 H12 0.9300 . ?
C14 C15 1.32(3) . ?
C14 H14 0.9300 . ?
C15 H15 0.9300 . ?
C16 C17 1.45(3) . ?
C16 H16A 0.9700 . ?
C16 H16B 0.9700 . ?
C17 H17A 0.9600 . ?
C17 H17B 0.9600 . ?
C17 H17C 0.9600 . ?
C18 H18A 0.9600 . ?
C18 H18B 0.9600 . ?
C18 H18C 0.9600 . ?

loop_
_geom_torsion_atom_site_label_1
_geom_torsion_atom_site_label_2
_geom_torsion_atom_site_label_3
_geom_torsion_atom_site_label_4
_geom_torsion
_geom_torsion_site_symmetry_1
_geom_torsion_site_symmetry_2
_geom_torsion_site_symmetry_3
_geom_torsion_site_symmetry_4
_geom_torsion_publ_flag
C5 N1 C2 N3 3.8(17) . . . . ?
C6 N1 C2 N3 -179.4(15) . . . . ?
C4 N3 C2 N1 -1.4(17) . . . . ?
C8 N3 C2 N1 -171.9(16) . . . . ?
C2 N3 C4 C5 -1.4(18) . . . . ?
C8 N3 C4 C5 168.7(18) . . . . ?
N3 C4 C5 N1 3.6(18) . . . . ?
C2 N1 C5 C4 -4.7(18) . . . . ?
C6 N1 C5 C4 178.6(16) . . . . ?
C2 N1 C6 C7 -85(2) . . . . ?
C5 N1 C6 C7 91(2) . . . . ?
O2 S1 C9 F3 -66(2) . . . . ?
O1 S1 C9 F3 59(2) . . . . ?
N14 S1 C9 F3 173.3(19) . . . . ?
O2 S1 C9 F1 58(2) . . . . ?
O1 S1 C9 F1 -177(2) . . . . ?
N14 S1 C9 F1 -63(2) . . . . ?
O2 S1 C9 F2 175.5(15) . . . . ?
O1 S1 C9 F2 -59.6(17) . . . . ?
N14 S1 C9 F2 54.9(17) . . . . ?
O4 S2 C10 F5 -170.0(14) . . . . ?
O3 S2 C10 F5 -44.7(16) . . . . ?
N14 S2 C10 F5 76.9(17) . . . . ?
O4 S2 C10 F4 64.3(17) . . . . ?
O3 S2 C10 F4 -170.4(16) . . . . ?
N14 S2 C10 F4 -49(2) . . . . ?
O4 S2 C10 F6 -54(2) . . . . ?
O3 S2 C10 F6 71(2) . . . . ?
N14 S2 C10 F6 -167.0(19) . . . . ?
O4 S2 N14 S1 164.4(12) . . . . ?
O3 S2 N14 S1 30.6(15) . . . . ?
C10 S2 N14 S1 -84.5(15) . . . . ?
O2 S1 N14 S2 -1.1(15) . . . . ?
O1 S1 N14 S2 -136.7(12) . . . . ?
C9 S1 N14 S2 112.9(14) . . . . ?
O7 S4 N15 S3 5.2(16) . . . . ?
O8 S4 N15 S3 -135.0(12) . . . . ?
C20 S4 N15 S3 118.5(13) . . . . ?
O6 S3 N15 S4 158.9(12) . . . . ?
O5 S3 N15 S4 23.4(16) . . . . ?
C19 S3 N15 S4 -92.4(14) . . . . ?
C15 N11 C12 N13 -5.6(19) . . . . ?
C16 N11 C12 N13 177.0(18) . . . . ?
C14 N13 C12 N11 3.4(19) . . . . ?
C18 N13 C12 N11 178.7(15) . . . . ?
C12 N13 C14 C15 0.2(19) . . . . ?
C18 N13 C14 C15 -175.0(17) . . . . ?
N13 C14 C15 N11 -3(2) . . . . ?
C12 N11 C15 C14 6(2) . . . . ?
C16 N11 C15 C14 -177.0(19) . . . . ?
C12 N11 C16 C17 -89(2) . . . . ?
C15 N11 C16 C17 94(2) . . . . ?
O6 S3 C19 F9 71.1(17) . . . . ?
O5 S3 C19 F9 -165.2(15) . . . . ?
N15 S3 C19 F9 -42(2) . . . . ?
O6 S3 C19 F8 -172.5(15) . . . . ?
O5 S3 C19 F8 -48.8(17) . . . . ?
N15 S3 C19 F8 74.9(17) . . . . ?
O6 S3 C19 F7 -57(2) . . . . ?
O5 S3 C19 F7 67(2) . . . . ?
N15 S3 C19 F7 -169.5(17) . . . . ?
O7 S4 C20 F11 -178.0(15) . . . . ?
O8 S4 C20 F11 -53.1(18) . . . . ?
N15 S4 C20 F11 59.2(16) . . . . ?
O7 S4 C20 F10 51(2) . . . . ?
O8 S4 C20 F10 176.2(18) . . . . ?
N15 S4 C20 F10 -71.6(19) . . . . ?
O7 S4 C20 F12 -63.9(14) . . . . ?
O8 S4 C20 F12 61.0(16) . . . . ?
N15 S4 C20 F12 173.3(13) . . . . ?
